data_1526462
loop_
_publ_author_name
'Iwanaga, D.'
'Inaguma, Y.'
'Itoh, M.'

_publ_section_title
;
 Structure and magnetic properties of Sr2 Ni A O6
;
_journal_name_full 'Materials Research Bulletin'
_journal_page_first 449
_journal_page_last 457
_journal_volume 35
_journal_year 2000
_chemical_formula_sum 'Ni O6 Sr2 Te'
_chemical_name_systematic 'Sr2 Ni (Te O6)'
_space_group_IT_number 12
_symmetry_space_group_name_Hall '-C 2y'
_symmetry_space_group_name_H-M 'C 1 2/m 1'
_cell_angle_alpha 90
_cell_angle_beta 90.378
_cell_angle_gamma 90
_cell_formula_units_Z 4
_cell_length_a 7.9174
_cell_length_b 7.8765
_cell_length_c 7.916
_cell_volume 493.642
_citation_journal_id_ASTM MRBUAC
_cod_data_source_file Iwanaga_MRBUAC_2000_320.cif
_cod_data_source_block Ni1O6Sr2Te1
_cod_original_cell_volume 493.6421
_cod_original_formula_sum 'Ni1 O6 Sr2 Te1'
_cod_database_code 1526462

loop_
_symmetry_equiv_pos_as_xyz
x,y,z
-x,y,-z
-x,-y,-z
x,-y,z
x+1/2,y+1/2,z
-x+1/2,y+1/2,-z
-x+1/2,-y+1/2,-z
x+1/2,-y+1/2,z

loop_
_atom_site_label
_atom_site_type_symbol
_atom_site_fract_x
_atom_site_fract_y
_atom_site_fract_z
_atom_site_occupancy
_atom_site_U_iso_or_equiv
O5 O-2 0.24 0 0.454 1 0.0
Ni1 Ni+2 0 0 0 1 0.0
O6 O-2 0.535 0 0.247 1 0.0
Ni2 Ni+2 0.5 0 0.5 1 0.0
Sr1 Sr+2 0.248 0.251 0.249 1 0.0
Te2 Te+6 0.5 0.5 0.5 1 0.0
Te1 Te+6 0 0.5 0 1 0.0
O1 O-2 0 0.26 0 1 0.0
O2 O-2 0.5 0.259 0.5 1 0.0
O3 O-2 0.266 0 0.028 1 0.0
O4 O-2 -0.031 0 0.255 1 0.0
